data_7019545
loop_
_publ_author_name
'Cabeza, Javier A.'
'Pruneda, Vanessa'

_publ_section_title
;
 Reactions of phthalazine, quinazoline, 4,7-phenanthroline and
 2,3'-bipyridine with ruthenium carbonyl.
;
_journal_issue 24
_journal_name_full 'Dalton transactions (Cambridge, England : 2003)'
_journal_page_first 7249
_journal_page_last 7257
_journal_paper_doi 10.1039/c2dt30583f
_journal_volume 41
_journal_year 2012
_chemical_formula_moiety 'C35 H12 N4 O19 Ru6'
_chemical_formula_sum 'C35 H12 N4 O19 Ru6'
_chemical_formula_weight 1398.91
_chemical_name_systematic
;
?
;
_space_group_IT_number 14
_symmetry_cell_setting monoclinic
_symmetry_space_group_name_Hall '-P 2ybc'
_symmetry_space_group_name_H-M 'P 1 21/c 1'
_atom_sites_solution_hydrogens geom
_atom_sites_solution_primary direct
_atom_sites_solution_secondary difmap
_audit_creation_method SHELXL-97
_cell_angle_alpha 90.00
_cell_angle_beta 127.0880(10)
_cell_angle_gamma 90.00
_cell_formula_units_Z 4
_cell_length_a 12.8725(2)
_cell_length_b 23.8018(3)
_cell_length_c 17.6715(2)
_cell_measurement_reflns_used 7080
_cell_measurement_temperature 293(2)
_cell_measurement_theta_max 73.7583
_cell_measurement_theta_min 3.1303
_cell_volume 4319.08(11)
_computing_molecular_graphics 'PLATON (Spek, 2008)'
_computing_publication_material 'SHELXL-97 (Sheldrick, 2008)'
_computing_structure_refinement 'SHELXL-97 (Sheldrick, 2008)'
_diffrn_ambient_temperature 293(2)
_diffrn_measured_fraction_theta_full 0.984
_diffrn_measured_fraction_theta_max 0.984
_diffrn_measurement_device_type Xcalibur
_diffrn_radiation_monochromator graphite
_diffrn_radiation_source 'Enhance (Cu) X-ray Source'
_diffrn_radiation_type CuK\a
_diffrn_radiation_wavelength 1.54180
_diffrn_reflns_av_R_equivalents 0.0511
_diffrn_reflns_av_sigmaI/netI 0.0697
_diffrn_reflns_limit_h_max 15
_diffrn_reflns_limit_h_min -15
_diffrn_reflns_limit_k_max 26
_diffrn_reflns_limit_k_min -28
_diffrn_reflns_limit_l_max 21
_diffrn_reflns_limit_l_min -17
_diffrn_reflns_number 24915
_diffrn_reflns_theta_full 70.00
_diffrn_reflns_theta_max 70.00
_diffrn_reflns_theta_min 3.64
_exptl_absorpt_coefficient_mu 17.284
_exptl_absorpt_correction_T_max 1.00000
_exptl_absorpt_correction_T_min 0.71777
_exptl_absorpt_correction_type multi-scan
_exptl_absorpt_process_details
;
CrysAlis RED, Oxford Diffraction Ltd.,
Version 1.171.32.5 (release 08-05-2007 CrysAlis171 .NET)
(compiled May 8 2007,13:10:02)
Empirical absorption correction using spherical harmonics,
implemented in SCALE3 ABSPACK scaling algorithm.
;
_exptl_crystal_colour orange
_exptl_crystal_density_diffrn 2.151
_exptl_crystal_density_method 'not measured'
_exptl_crystal_description prism
_exptl_crystal_F_000 2664
_exptl_crystal_size_max 0.07
_exptl_crystal_size_mid 0.03
_exptl_crystal_size_min 0.02
_refine_diff_density_max 1.465
_refine_diff_density_min -0.761
_refine_diff_density_rms 0.109
_refine_ls_extinction_method none
_refine_ls_goodness_of_fit_ref 1.015
_refine_ls_hydrogen_treatment mixed
_refine_ls_matrix_type full
_refine_ls_number_parameters 585
_refine_ls_number_reflns 8061
_refine_ls_number_restraints 0
_refine_ls_restrained_S_all 1.015
_refine_ls_R_factor_all 0.0684
_refine_ls_R_factor_gt 0.0342
_refine_ls_shift/su_max 0.000
_refine_ls_shift/su_mean 0.000
_refine_ls_structure_factor_coef Fsqd
_refine_ls_weighting_details
; calc
[0.00000+1.00000exp(2.00(sin\q/\l)^2^)]/
[\s^2^(Fo^2^)+0.0000+0.0000*P+(0.0407P)^2^+0.0000sin\q/\l]
where P = 0.33333Fo^2^ + 0.66667Fc^2^
;
_refine_ls_weighting_scheme calc
_refine_ls_wR_factor_gt 0.0747
_refine_ls_wR_factor_ref 0.0868
_reflns_number_gt 4715
_reflns_number_total 8061
_reflns_threshold_expression >2\s(I)
_cod_data_source_file c2dt30583f.txt
_cod_data_source_block v37b
_cod_depositor_comments
;
The following automatic conversions were performed:

'_symmetry_cell_setting' value 'MONOCLINIC' changed to 'monoclinic'
according to /home/saulius/struct/CIF-dictionaries/cif_core.dic
dictionary named 'cif_core.dic' version 2.4.1 from 2010-06-29.

Automatic conversion script
Id: cif_fix_values 1891 2012-01-12 08:04:46Z andrius 
;
_cod_original_cell_volume 4319.08(10)
_cod_original_sg_symbol_H-M 'P 21/c'
_cod_database_code 7019545

loop_
_symmetry_equiv_pos_as_xyz
'x, y, z'
'-x, y+1/2, -z+1/2'
'-x, -y, -z'
'x, -y-1/2, z-1/2'

loop_
_atom_site_label
_atom_site_type_symbol
_atom_site_fract_x
_atom_site_fract_y
_atom_site_fract_z
_atom_site_U_iso_or_equiv
_atom_site_adp_type
_atom_site_occupancy
_atom_site_symmetry_multiplicity
_atom_site_calc_flag
_atom_site_refinement_flags
C1 C 0.0757(7) -0.1140(3) 0.2854(5) 0.0494(15) Uani 1 1 d .
C2 C 0.1909(7) -0.0773(3) 0.2333(5) 0.0515(16) Uani 1 1 d .
H2 H 0.2385 -0.0856 0.2107 0.062 Uiso 1 1 calc R
C3 C 0.1017(7) -0.0127(3) 0.2732(5) 0.0512(16) Uani 1 1 d .
C4 C 0.0753(8) 0.0420(3) 0.2835(6) 0.071(2) Uani 1 1 d .
H4 H 0.1092 0.0717 0.2705 0.085 Uiso 1 1 calc R
C5 C 0.0001(9) 0.0530(4) 0.3127(8) 0.090(3) Uani 1 1 d .
H5 H -0.0158 0.0903 0.3187 0.108 Uiso 1 1 calc R
C6 C -0.0528(9) 0.0114(4) 0.3335(7) 0.079(3) Uani 1 1 d .
H6 H -0.1054 0.0201 0.3517 0.094 Uiso 1 1 calc R
C7 C -0.0264(8) -0.0430(4) 0.3268(6) 0.073(2) Uani 1 1 d .
H7 H -0.0591 -0.0716 0.3430 0.087 Uiso 1 1 calc R
C8 C 0.0492(7) -0.0573(3) 0.2961(5) 0.0536(17) Uani 1 1 d .
C9 C 0.4882(6) -0.0364(3) 0.2696(5) 0.0467(14) Uani 1 1 d .
C10 C 0.4923(7) -0.0111(3) 0.4010(5) 0.0545(17) Uani 1 1 d .
H10 H 0.4584 0.0124 0.4233 0.065 Uiso 1 1 calc R
C11 C 0.6336(7) -0.0792(3) 0.4271(5) 0.0543(17) Uani 1 1 d .
C12 C 0.7248(8) -0.1191(4) 0.4862(6) 0.071(2) Uani 1 1 d .
H12 H 0.7530 -0.1216 0.5485 0.086 Uiso 1 1 calc R
C13 C 0.7746(9) -0.1550(4) 0.4553(7) 0.082(3) Uani 1 1 d .
H13 H 0.8353 -0.1821 0.4959 0.098 Uiso 1 1 calc R
C14 C 0.7347(9) -0.1507(3) 0.3644(7) 0.076(2) Uani 1 1 d .
H14 H 0.7681 -0.1753 0.3430 0.092 Uiso 1 1 calc R
C15 C 0.6461(8) -0.1107(3) 0.3042(6) 0.065(2) Uani 1 1 d .
H15 H 0.6227 -0.1077 0.2432 0.078 Uiso 1 1 calc R
C16 C 0.5903(7) -0.0744(3) 0.3321(6) 0.0550(17) Uani 1 1 d .
C101 C 0.0832(9) -0.2013(3) 0.1062(6) 0.070(2) Uani 1 1 d .
C102 C 0.3490(9) -0.1984(3) 0.2853(6) 0.066(2) Uani 1 1 d .
C103 C 0.1863(9) -0.2871(3) 0.2316(6) 0.070(2) Uani 1 1 d .
C201 C -0.1566(8) -0.1660(4) 0.2131(6) 0.065(2) Uani 1 1 d .
C202 C 0.0457(8) -0.1668(4) 0.4218(7) 0.075(2) Uani 1 1 d .
C203 C -0.0397(10) -0.2658(4) 0.3117(8) 0.085(3) Uani 1 1 d .
C301 C 0.3145(10) -0.2227(3) 0.5602(7) 0.076(2) Uani 1 1 d .
C302 C 0.4607(9) -0.2418(4) 0.4872(7) 0.079(2) Uani 1 1 d .
C303 C 0.3249(8) -0.1414(3) 0.4508(6) 0.065(2) Uani 1 1 d .
C304 C 0.2181(10) -0.2987(4) 0.4045(6) 0.079(2) Uani 1 1 d .
C402 C 0.3162(8) 0.0973(3) 0.2856(6) 0.0638(19) Uani 1 1 d .
C403 C 0.1083(8) 0.0687(3) 0.1064(6) 0.0605(19) Uani 1 1 d .
C501 C 0.3488(9) -0.1033(3) 0.1095(6) 0.067(2) Uani 1 1 d .
C502 C 0.5257(8) -0.0232(3) 0.1252(6) 0.068(2) Uani 1 1 d .
C503 C 0.2579(9) -0.0149(4) -0.0130(6) 0.071(2) Uani 1 1 d .
C601 C 0.5592(9) 0.0789(4) 0.2685(7) 0.074(2) Uani 1 1 d .
C602 C 0.2320(9) 0.0970(4) 0.0227(7) 0.082(3) Uani 1 1 d .
C603 C 0.4930(10) 0.1091(4) 0.0933(8) 0.088(3) Uani 1 1 d .
C604 C 0.3851(12) 0.1682(4) 0.1744(8) 0.097(3) Uani 1 1 d .
N1 N 0.1453(6) -0.1215(2) 0.2533(4) 0.0490(13) Uani 1 1 d .
N2 N 0.1748(6) -0.0238(2) 0.2425(4) 0.0489(12) Uani 1 1 d .
N3 N 0.4409(5) -0.0066(2) 0.3066(4) 0.0456(12) Uani 1 1 d .
N4 N 0.5833(6) -0.0451(3) 0.4608(4) 0.0613(16) Uani 1 1 d .
O101 O 0.0358(9) -0.2038(3) 0.0281(5) 0.111(3) Uani 1 1 d .
O102 O 0.4533(7) -0.1942(3) 0.3106(5) 0.0910(19) Uani 1 1 d .
O103 O 0.1926(8) -0.3329(2) 0.2224(6) 0.101(2) Uani 1 1 d .
O201 O -0.2607(7) -0.1506(3) 0.1603(5) 0.099(2) Uani 1 1 d .
O202 O 0.0623(8) -0.1522(4) 0.4899(5) 0.109(2) Uani 1 1 d .
O203 O -0.0830(9) -0.3080(3) 0.3069(7) 0.133(3) Uani 1 1 d .
O301 O 0.3281(8) -0.2215(3) 0.6262(5) 0.100(2) Uani 1 1 d .
O302 O 0.5632(8) -0.2527(4) 0.5171(6) 0.123(3) Uani 1 1 d .
O303 O 0.3546(7) -0.0962(2) 0.4652(5) 0.0871(18) Uani 1 1 d .
O304 O 0.1903(8) -0.3445(3) 0.3931(5) 0.095(2) Uani 1 1 d .
O402 O 0.3494(7) 0.1350(3) 0.3367(5) 0.0900(19) Uani 1 1 d .
O403 O 0.0071(6) 0.0842(3) 0.0488(5) 0.094(2) Uani 1 1 d .
O501 O 0.3367(9) -0.1507(3) 0.1040(5) 0.109(3) Uani 1 1 d .
O502 O 0.6159(7) -0.0202(3) 0.1263(6) 0.103(2) Uani 1 1 d .
O503 O 0.1866(8) -0.0128(4) -0.0935(5) 0.110(2) Uani 1 1 d .
O601 O 0.6560(7) 0.0728(3) 0.3416(5) 0.102(2) Uani 1 1 d .
O602 O 0.1360(8) 0.1038(4) -0.0486(6) 0.112(3) Uani 1 1 d .
O603 O 0.5428(8) 0.1168(4) 0.0580(6) 0.121(3) Uani 1 1 d .
O604 O 0.3696(10) 0.2128(3) 0.1907(8) 0.147(4) Uani 1 1 d .
Ru1 Ru 0.17373(6) -0.20782(2) 0.24160(4) 0.05207(14) Uani 1 1 d .
Ru2 Ru 0.01763(6) -0.19052(2) 0.30689(4) 0.05666(15) Uani 1 1 d .
Ru3 Ru 0.28576(6) -0.22153(2) 0.43688(4) 0.05719(15) Uani 1 1 d .
Ru4 Ru 0.27007(5) 0.03754(2) 0.20429(4) 0.04799(13) Uani 1 1 d .
Ru5 Ru 0.37698(6) -0.02520(2) 0.12252(4) 0.05118(13) Uani 1 1 d .
Ru6 Ru 0.40079(7) 0.09378(2) 0.14443(5) 0.06475(17) Uani 1 1 d .
H100 H -0.022(10) -0.219(4) 0.175(7) 0.12(4) Uiso 1 1 d .
H200 H 0.233(6) -0.017(2) 0.109(5) 0.045(17) Uiso 1 1 d .

loop_
_atom_site_aniso_label
_atom_site_aniso_U_11
_atom_site_aniso_U_22
_atom_site_aniso_U_33
_atom_site_aniso_U_23
_atom_site_aniso_U_13
_atom_site_aniso_U_12
C1 0.042(4) 0.053(3) 0.053(4) 0.006(3) 0.028(4) 0.005(3)
C2 0.057(4) 0.046(3) 0.063(5) 0.000(3) 0.042(4) 0.000(3)
C3 0.044(4) 0.056(4) 0.045(4) -0.004(3) 0.022(3) 0.004(3)
C4 0.072(5) 0.059(4) 0.081(6) -0.012(4) 0.046(5) 0.001(4)
C5 0.074(6) 0.089(6) 0.123(9) -0.024(6) 0.068(7) 0.005(5)
C6 0.072(6) 0.082(5) 0.103(8) -0.011(5) 0.064(6) 0.006(5)
C7 0.070(5) 0.081(5) 0.086(6) 0.006(5) 0.057(5) 0.010(4)
C8 0.046(4) 0.067(4) 0.046(4) 0.003(3) 0.026(4) 0.009(3)
C9 0.047(4) 0.049(3) 0.048(4) -0.001(3) 0.030(3) -0.001(3)
C10 0.057(4) 0.059(4) 0.049(4) -0.013(3) 0.032(4) -0.004(4)
C11 0.047(4) 0.064(4) 0.047(4) 0.001(3) 0.026(4) 0.003(3)
C12 0.052(4) 0.096(6) 0.060(5) 0.010(4) 0.030(4) 0.023(4)
C13 0.062(5) 0.093(6) 0.078(7) 0.016(5) 0.036(5) 0.027(5)
C14 0.076(6) 0.071(5) 0.090(7) -0.007(5) 0.054(6) 0.011(5)
C15 0.070(5) 0.068(4) 0.071(6) 0.007(4) 0.050(5) 0.013(4)
C16 0.050(4) 0.057(4) 0.060(5) -0.006(3) 0.034(4) -0.004(3)
C101 0.095(7) 0.057(4) 0.062(6) 0.002(4) 0.050(5) 0.009(4)
C102 0.073(6) 0.061(4) 0.072(6) 0.000(4) 0.047(5) 0.004(4)
C103 0.090(6) 0.055(4) 0.075(6) -0.003(4) 0.056(6) -0.007(4)
C201 0.051(5) 0.083(5) 0.068(6) -0.004(4) 0.039(5) -0.006(4)
C202 0.053(5) 0.103(6) 0.070(6) -0.005(5) 0.039(5) -0.013(5)
C203 0.078(6) 0.082(6) 0.102(8) 0.007(5) 0.058(6) -0.016(5)
C301 0.090(7) 0.069(5) 0.057(5) 0.004(4) 0.039(5) -0.009(5)
C302 0.060(6) 0.073(5) 0.093(7) 0.008(5) 0.040(6) 0.006(5)
C303 0.058(5) 0.060(5) 0.068(6) 0.009(4) 0.033(5) -0.001(4)
C304 0.091(7) 0.078(6) 0.061(6) 0.004(5) 0.042(5) -0.010(5)
C402 0.063(5) 0.054(4) 0.061(5) 0.004(4) 0.030(4) 0.006(4)
C403 0.059(5) 0.054(4) 0.060(5) 0.014(4) 0.032(5) 0.007(4)
C501 0.080(6) 0.072(5) 0.050(5) -0.014(4) 0.040(5) -0.012(4)
C502 0.066(5) 0.073(5) 0.069(6) 0.009(4) 0.044(5) 0.001(4)
C503 0.066(5) 0.100(6) 0.052(5) 0.007(4) 0.038(5) 0.000(5)
C601 0.055(5) 0.073(5) 0.081(7) 0.009(5) 0.034(5) -0.011(4)
C602 0.059(6) 0.098(7) 0.073(6) 0.024(5) 0.031(5) 0.003(5)
C603 0.081(7) 0.097(7) 0.094(8) 0.012(6) 0.057(7) -0.011(5)
C604 0.115(9) 0.060(5) 0.106(9) 0.003(5) 0.061(8) -0.014(6)
N1 0.051(3) 0.046(3) 0.055(4) -0.002(2) 0.035(3) -0.001(2)
N2 0.049(3) 0.045(3) 0.049(3) 0.000(2) 0.027(3) -0.003(2)
N3 0.043(3) 0.045(3) 0.040(3) 0.000(2) 0.021(3) 0.000(2)
N4 0.060(4) 0.070(4) 0.043(3) -0.002(3) 0.025(3) 0.013(3)
O101 0.156(8) 0.105(5) 0.063(5) 0.001(4) 0.061(5) 0.007(5)
O102 0.076(4) 0.111(5) 0.102(5) -0.004(4) 0.062(4) -0.001(4)
O103 0.156(7) 0.051(3) 0.121(6) -0.009(3) 0.096(6) -0.006(4)
O201 0.058(4) 0.143(6) 0.082(5) -0.002(4) 0.034(4) 0.014(4)
O202 0.102(6) 0.166(7) 0.078(5) -0.005(5) 0.065(5) 0.009(5)
O203 0.122(7) 0.101(6) 0.146(8) 0.015(5) 0.065(6) -0.041(5)
O301 0.137(7) 0.110(5) 0.066(4) 0.003(4) 0.069(5) -0.014(4)
O302 0.073(5) 0.130(7) 0.139(8) 0.022(6) 0.050(5) 0.031(5)
O303 0.089(5) 0.061(3) 0.086(5) -0.001(3) 0.039(4) -0.016(3)
O304 0.121(6) 0.061(4) 0.098(5) -0.001(3) 0.063(5) -0.015(4)
O402 0.097(5) 0.064(3) 0.086(5) -0.018(3) 0.043(4) 0.001(3)
O403 0.065(4) 0.091(4) 0.090(5) 0.024(4) 0.029(4) 0.017(4)
O501 0.176(8) 0.070(4) 0.089(5) -0.026(4) 0.085(6) -0.030(4)
O502 0.086(5) 0.130(6) 0.124(6) 0.019(5) 0.080(5) 0.005(4)
O503 0.092(5) 0.156(7) 0.060(5) 0.007(4) 0.034(4) -0.009(5)
O601 0.068(4) 0.107(5) 0.091(5) 0.011(4) 0.026(4) -0.025(4)
O602 0.085(5) 0.141(7) 0.085(5) 0.034(5) 0.039(5) 0.017(5)
O603 0.117(6) 0.146(7) 0.139(8) 0.011(6) 0.097(7) -0.024(5)
O604 0.159(9) 0.070(5) 0.206(11) -0.002(6) 0.107(9) 0.002(5)
Ru1 0.0592(3) 0.0472(3) 0.0551(3) -0.0004(2) 0.0373(3) -0.0025(2)
Ru2 0.0503(3) 0.0638(3) 0.0582(4) 0.0021(3) 0.0340(3) -0.0062(3)
Ru3 0.0570(3) 0.0549(3) 0.0536(3) 0.0055(3) 0.0302(3) -0.0003(3)
Ru4 0.0469(3) 0.0444(2) 0.0493(3) 0.0029(2) 0.0272(3) 0.0005(2)
Ru5 0.0522(3) 0.0597(3) 0.0453(3) -0.0010(2) 0.0313(3) -0.0059(2)
Ru6 0.0620(4) 0.0588(3) 0.0691(4) 0.0103(3) 0.0373(4) -0.0080(3)

loop_
_atom_type_symbol
_atom_type_description
_atom_type_scat_dispersion_real
_atom_type_scat_dispersion_imag
_atom_type_scat_source
C C 0.0181 0.0091 'International Tables Vol C Tables 4.2.6.8 and 6.1.1.4'
H H 0.0000 0.0000 'International Tables Vol C Tables 4.2.6.8 and 6.1.1.4'
N N 0.0311 0.0180 'International Tables Vol C Tables 4.2.6.8 and 6.1.1.4'
O O 0.0492 0.0322 'International Tables Vol C Tables 4.2.6.8 and 6.1.1.4'
Ru Ru 0.0552 3.2960 'International Tables Vol C Tables 4.2.6.8 and 6.1.1.4'

loop_
_geom_angle_atom_site_label_1
_geom_angle_atom_site_label_2
_geom_angle_atom_site_label_3
_geom_angle
N1 C1 C8 117.2(6)
N1 C1 Ru2 111.6(4)
C8 C1 Ru2 131.1(5)
N2 C2 N1 126.5(6)
N2 C3 C4 121.1(7)
N2 C3 C8 121.4(6)
C4 C3 C8 117.5(7)
C5 C4 C3 121.0(8)
C4 C5 C6 122.7(8)
C7 C6 C5 118.3(8)
C6 C7 C8 121.9(8)
C7 C8 C1 123.5(7)
C7 C8 C3 118.6(7)
C1 C8 C3 117.9(6)
N3 C9 C16 116.0(6)
N3 C9 Ru5 111.6(5)
C16 C9 Ru5 131.7(5)
N4 C10 N3 125.4(6)
C12 C11 N4 119.1(7)
C12 C11 C16 120.0(7)
N4 C11 C16 120.9(7)
C13 C12 C11 121.4(8)
C12 C13 C14 119.4(9)
C13 C14 C15 120.8(8)
C14 C15 C16 121.6(8)
C15 C16 C11 116.9(7)
C15 C16 C9 123.6(7)
C11 C16 C9 119.4(6)
O101 C101 Ru1 171.8(7)
O102 C102 Ru1 178.1(7)
O103 C103 Ru1 177.3(8)
O201 C201 Ru2 177.0(8)
O202 C202 Ru2 179.4(9)
O203 C203 Ru2 173.9(10)
O301 C301 Ru3 177.4(9)
O302 C302 Ru3 178.8(10)
O303 C303 Ru3 175.1(8)
O304 C304 Ru3 173.6(9)
O402 C402 Ru4 177.4(8)
O403 C403 Ru4 174.8(7)
O501 C501 Ru5 177.4(10)
O502 C502 Ru5 177.9(7)
O503 C503 Ru5 175.1(9)
O601 C601 Ru6 176.1(7)
O602 C602 Ru6 173.9(9)
O603 C603 Ru6 176.1(10)
O604 C604 Ru6 176.8(11)
C1 N1 C2 121.3(5)
C1 N1 Ru1 111.8(4)
C2 N1 Ru1 126.9(4)
C2 N2 C3 115.8(5)
C2 N2 Ru4 115.7(4)
C3 N2 Ru4 128.5(4)
C9 N3 C10 121.6(6)
C9 N3 Ru4 113.1(4)
C10 N3 Ru4 124.8(4)
C10 N4 C11 116.7(6)
C102 Ru1 C103 90.5(3)
C102 Ru1 C101 100.0(4)
C103 Ru1 C101 89.2(3)
C102 Ru1 N1 94.5(3)
C103 Ru1 N1 174.7(3)
C101 Ru1 N1 91.8(3)
C102 Ru1 Ru3 84.9(3)
C103 Ru1 Ru3 89.4(3)
C101 Ru1 Ru3 174.8(3)
N1 Ru1 Ru3 89.10(16)
C102 Ru1 Ru2 139.5(3)
C103 Ru1 Ru2 107.2(2)
C101 Ru1 Ru2 116.0(3)
N1 Ru1 Ru2 67.67(14)
Ru3 Ru1 Ru2 59.83(2)
C201 Ru2 C202 101.6(4)
C201 Ru2 C203 92.4(4)
C202 Ru2 C203 93.4(4)
C201 Ru2 C1 86.4(3)
C202 Ru2 C1 94.4(3)
C203 Ru2 C1 172.2(4)
C201 Ru2 Ru3 174.2(2)
C202 Ru2 Ru3 82.0(3)
C203 Ru2 Ru3 91.9(3)
C1 Ru2 Ru3 88.87(19)
C201 Ru2 Ru1 115.7(2)
C202 Ru2 Ru1 137.1(2)
C203 Ru2 Ru1 104.9(3)
C1 Ru2 Ru1 68.89(18)
Ru3 Ru2 Ru1 59.35(2)
C302 Ru3 C303 92.6(4)
C302 Ru3 C304 95.2(4)
C303 Ru3 C304 170.6(4)
C302 Ru3 C301 95.6(4)
C303 Ru3 C301 90.7(3)
C304 Ru3 C301 93.6(3)
C302 Ru3 Ru1 100.7(3)
C303 Ru3 Ru1 86.8(3)
C304 Ru3 Ru1 86.7(3)
C301 Ru3 Ru1 163.5(3)
C302 Ru3 Ru2 161.5(3)
C303 Ru3 Ru2 86.8(2)
C304 Ru3 Ru2 84.2(3)
C301 Ru3 Ru2 102.8(3)
Ru1 Ru3 Ru2 60.82(2)
C402 Ru4 C403 94.0(3)
C402 Ru4 N3 92.1(3)
C403 Ru4 N3 173.3(3)
C402 Ru4 N2 104.1(3)
C403 Ru4 N2 91.8(3)
N3 Ru4 N2 83.9(2)
C402 Ru4 Ru6 86.6(3)
C403 Ru4 Ru6 92.7(2)
N3 Ru4 Ru6 90.50(14)
N2 Ru4 Ru6 168.04(14)
C402 Ru4 Ru5 138.5(3)
C403 Ru4 Ru5 109.6(2)
N3 Ru4 Ru5 67.13(15)
N2 Ru4 Ru5 108.60(14)
Ru6 Ru4 Ru5 59.444(19)
C501 Ru5 C502 98.4(4)
C501 Ru5 C503 91.4(4)
C502 Ru5 C503 93.6(4)
C501 Ru5 C9 87.9(3)
C502 Ru5 C9 92.8(3)
C503 Ru5 C9 173.7(3)
C501 Ru5 Ru6 174.6(3)
C502 Ru5 Ru6 87.0(2)
C503 Ru5 Ru6 89.0(3)
C9 Ru5 Ru6 91.17(17)
C501 Ru5 Ru4 116.7(2)
C502 Ru5 Ru4 138.1(3)
C503 Ru5 Ru4 106.8(3)
C9 Ru5 Ru4 68.04(17)
Ru6 Ru5 Ru4 58.083(19)
C604 Ru6 C603 98.9(5)
C604 Ru6 C601 94.1(5)
C603 Ru6 C601 92.3(4)
C604 Ru6 C602 92.0(5)
C603 Ru6 C602 93.9(4)
C601 Ru6 C602 170.4(4)
C604 Ru6 Ru4 98.7(3)
C603 Ru6 Ru4 162.4(3)
C601 Ru6 Ru4 86.9(2)
C602 Ru6 Ru4 84.9(3)
C604 Ru6 Ru5 161.2(3)
C603 Ru6 Ru5 99.9(3)
C601 Ru6 Ru5 85.7(3)
C602 Ru6 Ru5 86.1(3)
Ru4 Ru6 Ru5 62.473(18)

loop_
_geom_bond_atom_site_label_1
_geom_bond_atom_site_label_2
_geom_bond_distance
C1 N1 1.330(8)
C1 C8 1.433(9)
C1 Ru2 2.088(6)
C2 N2 1.316(8)
C2 N1 1.351(8)
C3 N2 1.366(9)
C3 C4 1.386(10)
C3 C8 1.441(10)
C4 C5 1.369(12)
C5 C6 1.373(13)
C6 C7 1.361(12)
C7 C8 1.413(10)
C9 N3 1.336(8)
C9 C16 1.421(10)
C9 Ru5 2.094(7)
C10 N4 1.286(9)
C10 N3 1.378(9)
C11 C12 1.375(11)
C11 N4 1.376(9)
C11 C16 1.419(10)
C12 C13 1.364(12)
C13 C14 1.365(13)
C14 C15 1.369(12)
C15 C16 1.390(10)
C101 O101 1.124(10)
C101 Ru1 1.936(9)
C102 O102 1.135(10)
C102 Ru1 1.907(9)
C103 O103 1.113(9)
C103 Ru1 1.910(8)
C201 O201 1.137(10)
C201 Ru2 1.906(9)
C202 O202 1.142(11)
C202 Ru2 1.921(10)
C203 O203 1.126(11)
C203 Ru2 1.959(9)
C301 O301 1.070(10)
C301 Ru3 1.978(9)
C302 O302 1.116(11)
C302 Ru3 1.918(9)
C303 O303 1.118(9)
C303 Ru3 1.950(8)
C304 O304 1.128(10)
C304 Ru3 1.963(9)
C402 O402 1.158(9)
C402 Ru4 1.846(8)
C403 O403 1.127(9)
C403 Ru4 1.880(8)
C501 O501 1.135(10)
C501 Ru5 1.882(8)
C502 O502 1.152(10)
C502 Ru5 1.887(8)
C503 O503 1.138(10)
C503 Ru5 1.928(9)
C601 O601 1.141(11)
C601 Ru6 1.923(10)
C602 O602 1.124(11)
C602 Ru6 1.928(10)
C603 O603 1.148(11)
C603 Ru6 1.911(9)
C604 O604 1.147(13)
C604 Ru6 1.895(10)
N1 Ru1 2.119(5)
N2 Ru4 2.257(5)
N3 Ru4 2.100(5)
Ru1 Ru3 2.8447(8)
Ru1 Ru2 2.8870(8)
Ru2 Ru3 2.8587(9)
Ru4 Ru6 2.8088(8)
Ru4 Ru5 2.9345(7)
Ru5 Ru6 2.8495(8)
